data_7224280
loop_
_publ_author_name
'Pal, Arun'
'Chand, Santanu'
'Senthilkumar, S.'
'Neogi, Subhadip'
'Das, Madhab C.'

_publ_section_title
;
 Structural variation of transition metal coordination polymers based on
 bent carboxylate and flexible spacer ligand: polymorphism, gas adsorption
 and SC-SC transmetallation
;
_journal_issue 23
_journal_name_full CrystEngComm
_journal_page_first 4323
_journal_paper_doi 10.1039/C6CE00151C
_journal_volume 18
_journal_year 2016
_chemical_formula_sum 'C29 H25 Co N5 O6'
_chemical_formula_weight 598.47
_chemical_name_systematic
;
 ?
;
_space_group_IT_number 14
_symmetry_cell_setting monoclinic
_symmetry_space_group_name_Hall '-P 2ybc'
_symmetry_space_group_name_H-M 'P 1 21/c 1'
_atom_sites_solution_hydrogens geom
_atom_sites_solution_primary direct
_atom_sites_solution_secondary difmap
_audit_creation_method SHELXL-97
_audit_update_record
;
2016-01-11 deposited with the CCDC.
2016-02-17 downloaded from the CCDC.
;
_cell_angle_alpha 90.00
_cell_angle_beta 110.840(5)
_cell_angle_gamma 90.00
_cell_formula_units_Z 4
_cell_length_a 14.556(5)
_cell_length_b 12.648(5)
_cell_length_c 17.312(5)
_cell_measurement_reflns_used 8527
_cell_measurement_temperature 100(1)
_cell_measurement_theta_max 26.7
_cell_measurement_theta_min 1.5
_cell_volume 2978.7(18)
_computing_cell_refinement 'SAINT 6.45 ( Bruker, 2003)'
_computing_data_collection 'SMART 5.628 (Bruker, 2003)'
_computing_data_reduction 'SAINT 6.45  (Bruker, 2003)'
_computing_molecular_graphics 'Diamond 2.1e'
_computing_structure_refinement 'SHELXL-97 (Sheldrick, 1997)'
_computing_structure_solution SIR-97
_diffrn_ambient_temperature 100(1)
_diffrn_measured_fraction_theta_full 0.984
_diffrn_measured_fraction_theta_max 0.984
_diffrn_measurement_device_type 'Bruker SMART APEX'
_diffrn_measurement_method /w-scans
_diffrn_radiation_monochromator graphite
_diffrn_radiation_source 'fine-focus sealed tube'
_diffrn_radiation_type MoK\a
_diffrn_radiation_wavelength 0.71069
_diffrn_reflns_av_R_equivalents 0.0500
_diffrn_reflns_av_sigmaI/netI 0.0364
_diffrn_reflns_limit_h_max 18
_diffrn_reflns_limit_h_min -18
_diffrn_reflns_limit_k_max 13
_diffrn_reflns_limit_k_min -15
_diffrn_reflns_limit_l_max 21
_diffrn_reflns_limit_l_min -21
_diffrn_reflns_number 37218
_diffrn_reflns_theta_full 26.71
_diffrn_reflns_theta_max 26.71
_diffrn_reflns_theta_min 1.50
_exptl_absorpt_coefficient_mu 0.625
_exptl_absorpt_correction_T_max 0.9402
_exptl_absorpt_correction_T_min 0.6349
_exptl_absorpt_correction_type empirical
_exptl_absorpt_process_details SADABS
_exptl_crystal_colour red
_exptl_crystal_density_diffrn 1.335
_exptl_crystal_density_method 'not measured'
_exptl_crystal_description cube
_exptl_crystal_F_000 1236
_exptl_crystal_size_max 0.80
_exptl_crystal_size_mid 0.10
_exptl_crystal_size_min 0.10
_refine_diff_density_max 0.604
_refine_diff_density_min -0.467
_refine_diff_density_rms 0.143
_refine_ls_extinction_method none
_refine_ls_goodness_of_fit_ref 1.039
_refine_ls_hydrogen_treatment mixed
_refine_ls_matrix_type full
_refine_ls_number_parameters 370
_refine_ls_number_reflns 6188
_refine_ls_number_restraints 0
_refine_ls_restrained_S_all 1.039
_refine_ls_R_factor_all 0.0884
_refine_ls_R_factor_gt 0.0728
_refine_ls_shift/su_max 0.000
_refine_ls_shift/su_mean 0.000
_refine_ls_structure_factor_coef Fsqd
_refine_ls_weighting_details 'calc w=1/[\s^2^(Fo^2^)+(0.1609P)^2^+8.2327P] where P=(Fo^2^+2Fc^2^)/3'
_refine_ls_weighting_scheme calc
_refine_ls_wR_factor_gt 0.2205
_refine_ls_wR_factor_ref 0.2355
_reflns_number_gt 4897
_reflns_number_total 6188
_reflns_threshold_expression >2sigma(I)
_cod_data_source_file c6ce00151c2.cif
_cod_data_source_block 2
_cod_depositor_comments
;
The following automatic conversions were performed:

'_symmetry_cell_setting' value 'Monoclinic' changed to 'monoclinic'
according to
/usr/data/users/saulius/crontab/automatic-downloads/rss-feeds/RSC/lib/dictionaries/cif_core.dic
dictionary named 'cif_core.dic' version 2.4.2 from 2011-04-26.

Automatic conversion script
Id: cif_fix_values 4268 2015-11-12 08:31:59Z antanas 

 Adding full bibliography for 7224279--7224285.cif.
;
_cod_original_sg_symbol_H-M P21/c
_cod_database_code 7224280

loop_
_symmetry_equiv_pos_as_xyz
'x, y, z'
'-x, y+1/2, -z+1/2'
'-x, -y, -z'
'x, -y-1/2, z-1/2'

loop_
_atom_site_label
_atom_site_type_symbol
_atom_site_fract_x
_atom_site_fract_y
_atom_site_fract_z
_atom_site_U_iso_or_equiv
_atom_site_adp_type
_atom_site_occupancy
_atom_site_symmetry_multiplicity
_atom_site_calc_flag
_atom_site_refinement_flags
Co1 Co 0.60542(4) 0.03153(4) 0.11054(3) 0.0218(2) Uani 1 1 d .
O2 O 0.6903(2) 0.0891(3) 0.23492(19) 0.0292(7) Uani 1 1 d .
O3 O 0.7538(2) -0.0272(2) 0.1750(2) 0.0331(8) Uani 1 1 d .
O1 O 1.1259(2) 0.0600(3) 0.5005(2) 0.0320(8) Uani 1 1 d .
O4 O 0.4915(2) 0.1297(2) 0.10825(19) 0.0268(7) Uani 1 1 d .
N4 N 0.5395(3) -0.0953(3) 0.1536(2) 0.0253(8) Uani 1 1 d .
O5 O 0.5997(2) -0.0519(2) 0.0088(2) 0.0289(7) Uani 1 1 d .
C12 C 0.3344(3) 0.2027(3) 0.0349(3) 0.0246(9) Uani 1 1 d .
C1 C 0.7620(3) 0.0341(3) 0.2346(3) 0.0237(9) Uani 1 1 d .
C22 C 0.5065(3) -0.2813(4) 0.1591(3) 0.0288(10) Uani 1 1 d .
N1 N 0.6638(3) 0.1616(3) 0.0619(2) 0.0265(8) Uani 1 1 d .
C2 C 0.8585(3) 0.0427(3) 0.3049(3) 0.0251(9) Uani 1 1 d .
C14 C 0.4139(3) 0.1222(3) 0.0450(3) 0.0220(8) Uani 1 1 d .
C17 C 0.6816(3) 0.3491(4) 0.0469(3) 0.0317(10) Uani 1 1 d .
C9 C 0.2725(3) 0.3575(3) 0.0819(3) 0.0268(9) Uani 1 1 d .
H9 H 0.2791 0.4090 0.1219 0.032 Uiso 1 1 calc R
C8 C 1.1902(3) 0.1436(3) 0.5098(3) 0.0261(9) Uani 1 1 d .
C10 C 0.1786(3) 0.2782(4) -0.0494(3) 0.0297(10) Uani 1 1 d .
H10 H 0.1232 0.2775 -0.0974 0.036 Uiso 1 1 calc R
C7 C 0.8766(3) 0.1264(4) 0.3592(3) 0.0277(9) Uani 1 1 d .
H7 H 0.8284 0.1775 0.3523 0.033 Uiso 1 1 calc R
C26 C 0.5547(3) -0.1969(3) 0.1390(3) 0.0263(9) Uani 1 1 d .
H26 H 0.6002 -0.2115 0.1139 0.032 Uiso 1 1 calc R
C11 C 0.3445(3) 0.2817(3) 0.0938(3) 0.0258(9) Uani 1 1 d .
H11 H 0.4003 0.2832 0.1416 0.031 Uiso 1 1 calc R
C3 C 0.9313(4) -0.0339(4) 0.3153(3) 0.0372(12) Uani 1 1 d .
H3 H 0.9199 -0.0904 0.2787 0.045 Uiso 1 1 calc R
C13 C 0.2508(3) 0.2010(4) -0.0361(3) 0.0279(9) Uani 1 1 d .
H13 H 0.2429 0.1479 -0.0751 0.033 Uiso 1 1 calc R
C16 C 0.6431(3) 0.2613(3) 0.0752(3) 0.0284(9) Uani 1 1 d .
H16 H 0.6015 0.2732 0.1045 0.034 Uiso 1 1 calc R
C5 C 1.0370(3) 0.0594(4) 0.4334(3) 0.0276(9) Uani 1 1 d .
C23 C 0.4393(3) -0.2594(4) 0.1974(3) 0.0322(10) Uani 1 1 d .
H23 H 0.4054 -0.3139 0.2115 0.039 Uiso 1 1 calc R
C25 C 0.4743(3) -0.0759(4) 0.1908(3) 0.0300(10) Uani 1 1 d .
H25 H 0.4629 -0.0060 0.2013 0.036 Uiso 1 1 calc R
C19 C 0.7661(4) 0.2260(4) -0.0105(3) 0.0362(11) Uani 1 1 d .
H19 H 0.8077 0.2113 -0.0393 0.043 Uiso 1 1 calc R
C4 C 1.0201(3) -0.0256(4) 0.3800(3) 0.0373(12) Uani 1 1 d .
H4 H 1.0683 -0.0769 0.3876 0.045 Uiso 1 1 calc R
C6 C 0.9669(3) 0.1353(4) 0.4247(3) 0.0301(10) Uani 1 1 d .
H6 H 0.9790 0.1916 0.4615 0.036 Uiso 1 1 calc R
N2 N 0.6005(3) 0.4769(3) 0.1026(3) 0.0407(11) Uani 1 1 d .
N3 N 0.5930(3) -0.4132(3) 0.1137(3) 0.0399(10) Uani 1 1 d .
C20 C 0.6589(4) 0.4571(4) 0.0634(3) 0.0358(11) Uani 1 1 d .
H20 H 0.6872 0.5130 0.0451 0.043 Uiso 1 1 calc R
C18 C 0.7445(4) 0.3299(4) 0.0031(3) 0.0342(11) Uani 1 1 d .
H18 H 0.7714 0.3858 -0.0166 0.041 Uiso 1 1 calc R
C15 C 0.7245(3) 0.1446(4) 0.0196(3) 0.0317(10) Uani 1 1 d .
H15 H 0.7391 0.0753 0.0103 0.038 Uiso 1 1 calc R
C21 C 0.5254(4) -0.3916(4) 0.1412(3) 0.0321(10) Uani 1 1 d .
H21 H 0.4872 -0.4458 0.1502 0.039 Uiso 1 1 calc R
C24 C 0.4233(4) -0.1543(4) 0.2144(3) 0.0348(11) Uani 1 1 d .
H24 H 0.3797 -0.1376 0.2408 0.042 Uiso 1 1 calc R
N5 N 0.9260(12) 0.5517(10) 0.3600(9) 0.044(5) Uani 1 1 d .
O6 O 0.9283(12) 0.4011(9) 0.4244(12) 0.034(7) Uani 1 1 d .
C29 C 0.962(4) 0.447(2) 0.377(3) 0.043(5) Uani 1 1 d .
H29 H 1.0053 0.4165 0.3557 0.727 Uiso 1 1 calc R
C28 C 0.965(2) 0.6551(18) 0.3227(12) 0.036(2) Uani 1 1 d .
H28A H 0.9154 0.7087 0.3076 0.543 Uiso 1 1 calc R
H28B H 0.9796 0.6343 0.2748 0.543 Uiso 1 1 calc R
H28C H 1.0238 0.6824 0.3640 0.543 Uiso 1 1 calc R
C27 C 0.8072(19) 0.566(3) 0.3371(18) 0.049(3) Uani 1 1 d .
H27A H 0.7884 0.6368 0.3188 0.623 Uiso 1 1 calc R
H27B H 0.7910 0.5514 0.3851 0.623 Uiso 1 1 calc R
H27C H 0.7727 0.5172 0.2939 0.623 Uiso 1 1 calc R

loop_
_atom_site_aniso_label
_atom_site_aniso_U_11
_atom_site_aniso_U_22
_atom_site_aniso_U_33
_atom_site_aniso_U_23
_atom_site_aniso_U_13
_atom_site_aniso_U_12
Co1 0.0164(3) 0.0125(3) 0.0309(4) -0.0018(2) 0.0017(2) 0.00182(19)
O2 0.0188(14) 0.0264(17) 0.0364(17) -0.0053(13) 0.0024(12) 0.0045(12)
O3 0.0230(16) 0.0292(18) 0.0375(18) -0.0106(14) -0.0010(13) 0.0056(13)
O1 0.0204(15) 0.0253(16) 0.0388(18) 0.0076(14) -0.0036(13) -0.0098(13)
O4 0.0168(13) 0.0169(15) 0.0393(17) -0.0014(12) 0.0006(12) 0.0037(11)
N4 0.0211(16) 0.0179(17) 0.0306(18) 0.0011(14) 0.0013(14) 0.0005(14)
O5 0.0271(16) 0.0199(15) 0.0354(17) -0.0066(13) 0.0058(13) 0.0026(12)
C12 0.0205(19) 0.017(2) 0.032(2) -0.0007(16) 0.0049(17) 0.0017(16)
C1 0.022(2) 0.016(2) 0.029(2) -0.0008(16) 0.0048(17) 0.0005(15)
C22 0.027(2) 0.020(2) 0.031(2) 0.0013(17) 0.0007(17) -0.0033(17)
N1 0.0253(17) 0.0168(18) 0.0324(19) 0.0001(14) 0.0043(15) -0.0013(14)
C2 0.0175(19) 0.020(2) 0.033(2) -0.0012(17) 0.0040(17) -0.0013(16)
C14 0.0162(18) 0.0133(19) 0.034(2) 0.0022(16) 0.0064(16) -0.0001(15)
C17 0.030(2) 0.020(2) 0.040(3) -0.0005(19) 0.0063(19) -0.0028(18)
C9 0.0208(19) 0.022(2) 0.032(2) -0.0064(17) 0.0031(17) 0.0025(16)
C8 0.0176(19) 0.022(2) 0.035(2) 0.0015(17) 0.0046(17) -0.0064(16)
C10 0.018(2) 0.031(2) 0.032(2) -0.0059(19) -0.0009(17) 0.0061(17)
C7 0.022(2) 0.024(2) 0.035(2) -0.0007(18) 0.0080(17) -0.0003(17)
C26 0.022(2) 0.021(2) 0.032(2) 0.0017(17) 0.0050(17) -0.0002(16)
C11 0.0186(19) 0.022(2) 0.029(2) -0.0029(17) -0.0005(16) 0.0034(16)
C3 0.026(2) 0.025(2) 0.049(3) -0.014(2) -0.002(2) 0.0029(18)
C13 0.020(2) 0.023(2) 0.034(2) -0.0052(18) 0.0022(17) 0.0041(16)
C16 0.029(2) 0.016(2) 0.037(2) -0.0039(17) 0.0069(18) -0.0039(17)
C5 0.022(2) 0.022(2) 0.033(2) 0.0044(17) 0.0030(17) -0.0083(17)
C23 0.030(2) 0.029(2) 0.034(2) 0.0065(19) 0.0066(19) -0.0050(19)
C25 0.030(2) 0.024(2) 0.031(2) 0.0008(18) 0.0050(18) 0.0040(18)
C19 0.037(3) 0.030(3) 0.042(3) 0.000(2) 0.014(2) -0.003(2)
C4 0.020(2) 0.027(3) 0.054(3) -0.007(2) -0.001(2) 0.0032(18)
C6 0.026(2) 0.028(2) 0.033(2) -0.0024(18) 0.0058(18) -0.0061(18)
N2 0.051(3) 0.013(2) 0.056(3) -0.0002(17) 0.017(2) -0.0048(17)
N3 0.051(3) 0.014(2) 0.058(3) -0.0024(17) 0.024(2) -0.0043(17)
C20 0.040(3) 0.018(2) 0.048(3) 0.0028(19) 0.014(2) -0.0066(19)
C18 0.037(2) 0.024(2) 0.039(3) 0.0038(19) 0.010(2) -0.0056(19)
C15 0.031(2) 0.023(2) 0.038(2) -0.0030(19) 0.0083(19) -0.0008(18)
C21 0.038(2) 0.016(2) 0.035(2) 0.0024(18) 0.0038(19) -0.0080(18)
C24 0.035(2) 0.033(3) 0.036(2) 0.005(2) 0.013(2) 0.003(2)
N5 0.0518(15) 0.045(8) 0.033(12) -0.020(8) 0.012(11) -0.010(5)
O6 0.0402(17) 0.0303(8) 0.031(2) -0.013(5) 0.011(6) -0.007(6)
C29 0.057(3) 0.038(4) 0.025(5) 0.008(4) 0.005(4) 0.003(4)
C28 0.047(3) 0.030(3) 0.032(3) 0.010(2) 0.014(2) -0.003(2)
C27 0.055(3) 0.041(5) 0.035(4) -0.012(4) -0.005(3) 0.002(3)

loop_
_atom_type_symbol
_atom_type_description
_atom_type_scat_dispersion_real
_atom_type_scat_dispersion_imag
_atom_type_scat_source
C C 0.0033 0.0016 'International Tables Vol C Tables 4.2.6.8 and 6.1.1.4'
H H 0.0000 0.0000 'International Tables Vol C Tables 4.2.6.8 and 6.1.1.4'
N N 0.0061 0.0033 'International Tables Vol C Tables 4.2.6.8 and 6.1.1.4'
O O 0.0106 0.0060 'International Tables Vol C Tables 4.2.6.8 and 6.1.1.4'
Co Co 0.3494 0.9721 'International Tables Vol C Tables 4.2.6.8 and 6.1.1.4'

loop_
_geom_angle_atom_site_label_1
_geom_angle_atom_site_label_2
_geom_angle_atom_site_label_3
_geom_angle
_geom_angle_site_symmetry_1
_geom_angle_site_symmetry_3
O5 Co1 O4 120.83(12) . .
O5 Co1 N4 91.59(14) . .
O4 Co1 N4 90.07(13) . .
O5 Co1 N1 87.57(14) . .
O4 Co1 N1 87.65(13) . .
N4 Co1 N1 176.72(13) . .
O5 Co1 O3 89.66(12) . .
O4 Co1 O3 149.27(12) . .
N4 Co1 O3 92.98(13) . .
N1 Co1 O3 90.19(14) . .
O5 Co1 O2 149.36(12) . .
O4 Co1 O2 89.26(12) . .
N4 Co1 O2 94.16(13) . .
N1 Co1 O2 88.16(13) . .
O3 Co1 O2 60.02(11) . .
O5 Co1 C1 119.51(13) . .
O4 Co1 C1 119.16(13) . .
N4 Co1 C1 95.43(13) . .
N1 Co1 C1 87.74(14) . .
O3 Co1 C1 30.11(13) . .
O2 Co1 C1 29.96(13) . .
C1 O2 Co1 89.5(3) . .
C1 O3 Co1 89.9(3) . .
C8 O1 C5 119.3(3) . .
C14 O4 Co1 115.8(3) . .
C26 N4 C25 117.1(4) . .
C26 N4 Co1 121.9(3) . .
C25 N4 Co1 120.7(3) . .
C14 O5 Co1 164.2(3) 3_655 .
C13 C12 C11 119.3(4) . .
C13 C12 C14 119.2(4) . .
C11 C12 C14 121.4(4) . .
O2 C1 O3 120.4(4) . .
O2 C1 C2 119.8(4) . .
O3 C1 C2 119.8(4) . .
O2 C1 Co1 60.6(2) . .
O3 C1 Co1 60.0(2) . .
C2 C1 Co1 175.2(3) . .
C26 C22 C23 118.1(4) . .
C26 C22 C21 121.7(4) . .
C23 C22 C21 120.3(4) . .
C16 N1 C15 118.3(4) . .
C16 N1 Co1 120.6(3) . .
C15 N1 Co1 121.0(3) . .
C7 C2 C3 119.5(4) . .
C7 C2 C1 120.4(4) . .
C3 C2 C1 120.1(4) . .
O5 C14 O4 123.6(4) 3_655 .
O5 C14 C12 118.9(4) 3_655 .
O4 C14 C12 117.6(4) . .
C18 C17 C16 117.9(4) . .
C18 C17 C20 120.4(4) . .
C16 C17 C20 121.7(5) . .
C11 C9 C8 119.6(4) . 4_465
O1 C8 C9 115.4(4) . 4_666
O1 C8 C10 123.9(4) . 4_666
C9 C8 C10 120.6(4) 4_666 4_666
C8 C10 C13 119.3(4) 4_465 .
C2 C7 C6 120.7(4) . .
N4 C26 C22 123.8(4) . .
C9 C11 C12 120.6(4) . .
C4 C3 C2 120.0(4) . .
C12 C13 C10 120.5(4) . .
N1 C16 C17 122.9(4) . .
C6 C5 C4 121.6(4) . .
C6 C5 O1 121.3(4) . .
C4 C5 O1 116.9(4) . .
C22 C23 C24 119.1(4) . .
N4 C25 C24 123.6(4) . .
C15 C19 C18 118.9(5) . .
C3 C4 C5 119.6(4) . .
C5 C6 C7 118.7(4) . .
C20 N2 N3 111.2(4) . 1_565
C21 N3 N2 111.8(4) . 1_545
N2 C20 C17 121.6(4) . .
C19 C18 C17 119.0(4) . .
N1 C15 C19 122.9(4) . .
N3 C21 C22 120.8(4) . .
C25 C24 C23 118.2(5) . .
C29 N5 C27 115(3) . .
C29 N5 C28 132(2) . .
C27 N5 C28 108(2) . .
O6 C29 N5 113(3) . .

loop_
_geom_bond_atom_site_label_1
_geom_bond_atom_site_label_2
_geom_bond_distance
_geom_bond_site_symmetry_2
Co1 O5 2.030(3) .
Co1 O4 2.061(3) .
Co1 N4 2.135(4) .
Co1 N1 2.155(4) .
Co1 O3 2.179(3) .
Co1 O2 2.191(3) .
Co1 C1 2.516(4) .
O2 C1 1.256(5) .
O3 C1 1.262(5) .
O1 C8 1.383(5) .
O1 C5 1.398(5) .
O4 C14 1.266(5) .
N4 C26 1.343(6) .
N4 C25 1.346(6) .
O5 C14 1.251(5) 3_655
C12 C13 1.389(6) .
C12 C11 1.398(6) .
C12 C14 1.504(6) .
C1 C2 1.499(6) .
C22 C26 1.388(6) .
C22 C23 1.391(7) .
C22 C21 1.476(7) .
N1 C16 1.335(6) .
N1 C15 1.350(6) .
C2 C7 1.377(6) .
C2 C3 1.400(6) .
C14 O5 1.251(5) 3_655
C17 C18 1.404(7) .
C17 C16 1.408(7) .
C17 C20 1.456(7) .
C9 C11 1.381(6) .
C9 C8 1.389(6) 4_465
C8 C9 1.389(6) 4_666
C8 C10 1.392(6) 4_666
C10 C8 1.392(6) 4_465
C10 C13 1.392(6) .
C7 C6 1.403(6) .
C3 C4 1.380(7) .
C5 C6 1.369(7) .
C5 C4 1.381(7) .
C23 C24 1.398(7) .
C25 C24 1.384(7) .
C19 C15 1.386(7) .
C19 C18 1.391(7) .
N2 C20 1.287(7) .
N2 N3 1.412(6) 1_565
N3 C21 1.266(7) .
N3 N2 1.412(6) 1_545
N5 C29 1.41(3) .
N5 C27 1.64(3) .
N5 C28 1.65(2) .
O6 C29 1.23(2) .

loop_
_geom_torsion_atom_site_label_1
_geom_torsion_atom_site_label_2
_geom_torsion_atom_site_label_3
_geom_torsion_atom_site_label_4
_geom_torsion
_geom_torsion_site_symmetry_1
_geom_torsion_site_symmetry_4
O5 Co1 O2 C1 -6.6(4) . .
O4 Co1 O2 C1 -176.3(3) . .
N4 Co1 O2 C1 93.6(3) . .
N1 Co1 O2 C1 -88.7(3) . .
O3 Co1 O2 C1 2.6(2) . .
O5 Co1 O3 C1 172.7(3) . .
O4 Co1 O3 C1 -0.5(4) . .
N4 Co1 O3 C1 -95.7(3) . .
N1 Co1 O3 C1 85.2(3) . .
O2 Co1 O3 C1 -2.6(2) . .
O5 Co1 O4 C14 10.1(3) . .
N4 Co1 O4 C14 -81.8(3) . .
N1 Co1 O4 C14 95.9(3) . .
O3 Co1 O4 C14 -177.7(3) . .
O2 Co1 O4 C14 -175.9(3) . .
C1 Co1 O4 C14 -178.0(3) . .
O5 Co1 N4 C26 32.3(3) . .
O4 Co1 N4 C26 153.2(3) . .
O3 Co1 N4 C26 -57.4(3) . .
O2 Co1 N4 C26 -117.6(3) . .
C1 Co1 N4 C26 -87.5(3) . .
O5 Co1 N4 C25 -142.1(3) . .
O4 Co1 N4 C25 -21.3(3) . .
O3 Co1 N4 C25 128.1(3) . .
O2 Co1 N4 C25 68.0(3) . .
C1 Co1 N4 C25 98.0(3) . .
O4 Co1 O5 C14 -91.8(10) . 3_655
N4 Co1 O5 C14 -0.8(10) . 3_655
N1 Co1 O5 C14 -177.6(11) . 3_655
O3 Co1 O5 C14 92.2(11) . 3_655
O2 Co1 O5 C14 100.1(11) . 3_655
C1 Co1 O5 C14 96.4(10) . 3_655
Co1 O2 C1 O3 -4.5(4) . .
Co1 O2 C1 C2 174.4(4) . .
Co1 O3 C1 O2 4.6(4) . .
Co1 O3 C1 C2 -174.4(4) . .
O5 Co1 C1 O2 176.2(2) . .
O4 Co1 C1 O2 4.2(3) . .
N4 Co1 C1 O2 -88.9(3) . .
N1 Co1 C1 O2 90.2(3) . .
O3 Co1 C1 O2 -175.5(4) . .
O5 Co1 C1 O3 -8.4(3) . .
O4 Co1 C1 O3 179.7(2) . .
N4 Co1 C1 O3 86.6(3) . .
N1 Co1 C1 O3 -94.3(3) . .
O2 Co1 C1 O3 175.5(4) . .
O5 Co1 N1 C16 146.9(3) . .
O4 Co1 N1 C16 25.9(3) . .
O3 Co1 N1 C16 -123.4(3) . .
O2 Co1 N1 C16 -63.4(3) . .
C1 Co1 N1 C16 -93.4(3) . .
O5 Co1 N1 C15 -35.3(3) . .
O4 Co1 N1 C15 -156.3(3) . .
O3 Co1 N1 C15 54.4(3) . .
O2 Co1 N1 C15 114.3(3) . .
C1 Co1 N1 C15 84.4(3) . .
O2 C1 C2 C7 -15.4(7) . .
O3 C1 C2 C7 163.6(4) . .
O2 C1 C2 C3 165.3(4) . .
O3 C1 C2 C3 -15.8(7) . .
Co1 O4 C14 O5 8.5(5) . 3_655
Co1 O4 C14 C12 -171.4(3) . .
C13 C12 C14 O5 -3.9(6) . 3_655
C11 C12 C14 O5 178.6(4) . 3_655
C13 C12 C14 O4 176.1(4) . .
C11 C12 C14 O4 -1.5(6) . .
C5 O1 C8 C9 174.6(4) . 4_666
C5 O1 C8 C10 -8.8(7) . 4_666
C3 C2 C7 C6 -0.2(7) . .
C1 C2 C7 C6 -179.5(4) . .
C25 N4 C26 C22 0.8(6) . .
Co1 N4 C26 C22 -173.9(3) . .
C23 C22 C26 N4 -0.7(7) . .
C21 C22 C26 N4 179.6(4) . .
C8 C9 C11 C12 -1.3(7) 4_465 .
C13 C12 C11 C9 -0.1(7) . .
C14 C12 C11 C9 177.4(4) . .
C7 C2 C3 C4 0.5(8) . .
C1 C2 C3 C4 179.8(5) . .
C11 C12 C13 C10 1.3(7) . .
C14 C12 C13 C10 -176.3(4) . .
C8 C10 C13 C12 -1.0(7) 4_465 .
C15 N1 C16 C17 0.3(7) . .
Co1 N1 C16 C17 178.1(3) . .
C18 C17 C16 N1 -0.2(7) . .
C20 C17 C16 N1 -179.1(4) . .
C8 O1 C5 C6 -63.7(6) . .
C8 O1 C5 C4 121.3(5) . .
C26 C22 C23 C24 -0.3(6) . .
C21 C22 C23 C24 179.4(4) . .
C26 N4 C25 C24 0.1(6) . .
Co1 N4 C25 C24 174.8(3) . .
C2 C3 C4 C5 -0.9(9) . .
C6 C5 C4 C3 1.1(8) . .
O1 C5 C4 C3 176.2(5) . .
C4 C5 C6 C7 -0.8(7) . .
O1 C5 C6 C7 -175.6(4) . .
C2 C7 C6 C5 0.3(7) . .
N3 N2 C20 C17 177.8(5) 1_565 .
C18 C17 C20 N2 179.2(5) . .
C16 C17 C20 N2 -1.9(8) . .
C15 C19 C18 C17 0.1(7) . .
C16 C17 C18 C19 0.0(7) . .
C20 C17 C18 C19 178.9(5) . .
C16 N1 C15 C19 -0.1(7) . .
Co1 N1 C15 C19 -177.9(4) . .
C18 C19 C15 N1 -0.1(7) . .
N2 N3 C21 C22 178.5(4) 1_545 .
C26 C22 C21 N3 6.5(7) . .
C23 C22 C21 N3 -173.2(4) . .
N4 C25 C24 C23 -1.1(7) . .
C22 C23 C24 C25 1.1(7) . .
C27 N5 C29 O6 -46(5) . .
C28 N5 C29 O6 162(3) . .
